data_2014712
loop_
_publ_author_name
'Gao, Xiao-Li'
'Wei, Yi-Bin'
'Li, Yan-Ping'
'Yang, Pin'

_publ_section_title
;
 Aqua(2,2'-bi-1<i>H</i>-imidazole)chlorocopper(II)
 chloro(iminodiacetato)copper(II) monohydrate
;
_journal_issue 1
_journal_name_full 'Acta Crystallographica Section C'
_journal_page_first m10
_journal_page_last m12
_journal_paper_doi 10.1107/S0108270104028732
_journal_volume 61
_journal_year 2005
_chemical_formula_iupac '[Cu Cl (C6 H6 N4) (H2 O)] [Cu (C4 H5 N O4) Cl], H2 O'
_chemical_formula_moiety 'C6 H8 Cl Cu N4 O +, C4 H5 Cl Cu N O4 -, H2 O'
_chemical_formula_sum 'C10 H15 Cl2 Cu2 N5 O6'
_chemical_formula_weight 499.25
_chemical_name_systematic
;
Aquachloro(2,2'-bi-1H-imidazole)copper(II)
chloro(iminodiacetato)copper(II)  monohydrate
;
_space_group_IT_number 2
_symmetry_cell_setting triclinic
_symmetry_space_group_name_Hall '-P 1'
_symmetry_space_group_name_H-M 'P -1'
_atom_sites_solution_hydrogens geom
_atom_sites_solution_primary direct
_atom_sites_solution_secondary difmap
_audit_creation_method SHELXL-97
_cell_angle_alpha 90.272(3)
_cell_angle_beta 101.316(3)
_cell_angle_gamma 103.116(4)
_cell_formula_units_Z 2
_cell_length_a 6.7053(18)
_cell_length_b 8.823(2)
_cell_length_c 14.547(4)
_cell_measurement_reflns_used 1069
_cell_measurement_temperature 298(2)
_cell_measurement_theta_max 27
_cell_measurement_theta_min 2.376
_cell_volume 820.8(4)
_computing_cell_refinement 'SAINT (Bruker, 2000)'
_computing_data_collection 'SMART (Bruker, 2000)'
_computing_data_reduction SAINT
_computing_molecular_graphics 'SHELXTL/<i>PC</i> (Sheldrick, 1999)'
_computing_publication_material SHELXTL/<i>PC</i>
_computing_structure_refinement 'SHELXL97 (Sheldrick, 1999)'
_computing_structure_solution 'SHELXS97 (Sheldrick, 1999)'
_diffrn_ambient_temperature 298(2)
_diffrn_measured_fraction_theta_full 0.980
_diffrn_measured_fraction_theta_max 0.980
_diffrn_measurement_device_type 'SMART 1K CCD area-detector'
_diffrn_measurement_method '\f and \w'
_diffrn_radiation_monochromator graphite
_diffrn_radiation_source 'fine-focus sealed tube'
_diffrn_radiation_type MoK\a
_diffrn_radiation_wavelength 0.71073
_diffrn_reflns_av_R_equivalents 0.0175
_diffrn_reflns_av_sigmaI/netI 0.0449
_diffrn_reflns_limit_h_max 7
_diffrn_reflns_limit_h_min -7
_diffrn_reflns_limit_k_max 10
_diffrn_reflns_limit_k_min -9
_diffrn_reflns_limit_l_max 17
_diffrn_reflns_limit_l_min -16
_diffrn_reflns_number 3388
_diffrn_reflns_theta_full 25.01
_diffrn_reflns_theta_max 25.01
_diffrn_reflns_theta_min 1.43
_diffrn_standards_decay_% 0
_diffrn_standards_interval_count 0
_exptl_absorpt_coefficient_mu 2.957
_exptl_absorpt_correction_T_max 0.7564
_exptl_absorpt_correction_T_min 0.3843
_exptl_absorpt_correction_type multi-scan
_exptl_absorpt_process_details '(SADABS; Sheldrick, 1996)'
_exptl_crystal_colour blue
_exptl_crystal_density_diffrn 2.020
_exptl_crystal_density_method 'not measured'
_exptl_crystal_description block
_exptl_crystal_F_000 500
_exptl_crystal_size_max 0.40
_exptl_crystal_size_mid 0.10
_exptl_crystal_size_min 0.10
_refine_diff_density_max 0.540
_refine_diff_density_min -0.537
_refine_ls_extinction_method none
_refine_ls_goodness_of_fit_ref 1.001
_refine_ls_hydrogen_treatment constr
_refine_ls_matrix_type full
_refine_ls_number_parameters 226
_refine_ls_number_reflns 2826
_refine_ls_number_restraints 0
_refine_ls_restrained_S_all 1.001
_refine_ls_R_factor_all 0.0505
_refine_ls_R_factor_gt 0.0398
_refine_ls_shift/su_max 0.000
_refine_ls_shift/su_mean 0.000
_refine_ls_structure_factor_coef Fsqd
_refine_ls_weighting_details 'calc w=1/[\s^2^(Fo^2^)+(0.0483P)^2^] where P=(Fo^2^+2Fc^2^)/3'
_refine_ls_weighting_scheme calc
_refine_ls_wR_factor_gt 0.0950
_refine_ls_wR_factor_ref 0.0995
_reflns_number_gt 2279
_reflns_number_total 2826
_reflns_threshold_expression I>2\s(I)
_cod_data_source_file ob1205.cif
_cod_data_source_block I
_cod_depositor_comments
;
The following automatic conversions were performed:
'_symmetry_cell_setting' value 'Triclinic' changed to 'triclinic'
according to '/home/saulius/struct/CIF-dictionaries/cif_core.dic'
dictionary named 'cif_core.dic' version 2.4.1 from 2010-06-29.

Automatic conversion script
Id: cif_fix_enum 1527 2010-12-29 10:47:43Z saulius 

The following automatic conversions were performed:

'_symmetry_cell_setting' value 'Triclinic' changed to 'triclinic'
according to /home/saulius/struct/CIF-dictionaries/cif_core.dic
dictionary named 'cif_core.dic' version 2.4.1 from 2010-06-29.

Automatic conversion script
Id: cif_fix_values 1715 2011-07-08 13:25:40Z adriana 
;
_cod_database_code 2014712
_cod_database_fobs_code 2014712

loop_
_symmetry_equiv_pos_as_xyz
'x, y, z'
'-x, -y, -z'

loop_
_atom_site_label
_atom_site_fract_x
_atom_site_fract_y
_atom_site_fract_z
_atom_site_U_iso_or_equiv
_atom_site_adp_type
_atom_site_calc_flag
_atom_site_refinement_flags
_atom_site_occupancy
_atom_site_disorder_assembly
_atom_site_disorder_group
_atom_site_type_symbol
Cu1 0.29122(8) 0.93475(6) 0.23287(3) 0.02826(18) Uani d . 1 . . Cu
Cu2 0.80200(8) 0.86047(6) 0.31754(3) 0.03050(18) Uani d . 1 . . Cu
Cl1 0.33462(17) 0.69999(13) 0.28056(7) 0.0332(3) Uani d . 1 . . Cl
Cl2 0.72017(17) 1.08734(13) 0.28003(7) 0.0342(3) Uani d . 1 . . Cl
O1 0.7872(6) 0.5806(4) 0.1031(2) 0.0478(9) Uani d . 1 . . O
O2 0.8241(4) 0.7963(3) 0.19106(18) 0.0308(7) Uani d . 1 . . O
O3 0.6793(5) 0.7285(4) 0.5606(2) 0.0425(8) Uani d . 1 . . O
O4 0.7748(5) 0.8765(3) 0.44701(19) 0.0346(7) Uani d . 1 . . O
O5 0.2221(5) 0.9821(3) 0.35400(18) 0.0325(7) Uani d . 1 . . O
H5A 0.2522 0.9264 0.4010 0.049 Uiso d . 1 . . H
H5B 0.2553 1.0676 0.3729 0.049 Uiso d . 1 . . H
O6 0.2551(5) 0.7925(4) 0.5000(2) 0.0425(8) Uani d . 1 . . O
H6B 0.2727 0.8527 0.5508 0.064 Uiso d . 1 . . H
H6A 0.3930 0.7799 0.5194 0.064 Uiso d . 1 . . H
N1 0.2873(5) 0.8868(4) 0.0977(2) 0.0272(8) Uani d . 1 . . N
N2 0.2509(5) 0.9654(4) -0.0463(2) 0.0298(8) Uani d . 1 . . N
H2A 0.2314 1.0231 -0.0932 0.036 Uiso d . 1 . . H
N3 0.2366(5) 1.1346(4) 0.1823(2) 0.0247(8) Uani d . 1 . . N
N4 0.2121(5) 1.2793(4) 0.0606(2) 0.0307(9) Uani d . 1 . . N
H4 0.2061 1.3097 0.0097 0.037 Uiso d . 1 . . H
N5 0.8575(5) 0.6532(4) 0.3511(2) 0.0269(8) Uani d . 1 . . N
H5C 0.9804 0.6726 0.3665 0.032 Uiso d . 1 . . H
C1 0.3043(6) 0.7708(5) 0.0390(3) 0.0326(11) Uani d . 1 . . C
H1 0.3274 0.6744 0.0573 0.039 Uiso calc R 1 . . H
C2 0.2823(6) 0.8185(5) -0.0499(3) 0.0307(10) Uani d . 1 . . C
H2 0.2876 0.7619 -0.1032 0.037 Uiso calc R 1 . . H
C3 0.2561(6) 1.0043(5) 0.0442(3) 0.0247(9) Uani d . 1 . . C
C4 0.2346(6) 1.1416(5) 0.0904(3) 0.0240(9) Uani d . 1 . . C
C5 0.2146(6) 1.2755(5) 0.2111(3) 0.0309(10) Uani d . 1 . . C
H5 0.2123 1.3050 0.2723 0.037 Uiso calc R 1 . . H
C6 0.1964(7) 1.3659(5) 0.1364(3) 0.0339(11) Uani d . 1 . . C
H6 0.1770 1.4670 0.1364 0.041 Uiso calc R 1 . . H
C7 0.8025(7) 0.6494(5) 0.1785(3) 0.0314(10) Uani d . 1 . . C
C8 0.7919(7) 0.5514(5) 0.2650(3) 0.0301(10) Uani d . 1 . . C
H8A 0.6500 0.4909 0.2612 0.036 Uiso calc R 1 . . H
H8B 0.8825 0.4795 0.2668 0.036 Uiso calc R 1 . . H
C9 0.7588(7) 0.6040(5) 0.4318(3) 0.0305(10) Uani d . 1 . . C
H9A 0.8435 0.5469 0.4734 0.037 Uiso calc R 1 . . H
H9B 0.6217 0.5359 0.4098 0.037 Uiso calc R 1 . . H
C10 0.7384(6) 0.7467(5) 0.4842(3) 0.0319(10) Uani d . 1 . . C

loop_
_atom_site_aniso_label
_atom_site_aniso_U_11
_atom_site_aniso_U_22
_atom_site_aniso_U_33
_atom_site_aniso_U_12
_atom_site_aniso_U_13
_atom_site_aniso_U_23
Cu1 0.0376(3) 0.0292(3) 0.0219(3) 0.0137(2) 0.0083(2) 0.0047(2)
Cu2 0.0429(4) 0.0295(3) 0.0239(3) 0.0154(3) 0.0100(3) 0.0047(2)
Cl1 0.0426(7) 0.0289(6) 0.0315(6) 0.0146(5) 0.0079(5) 0.0044(5)
Cl2 0.0430(7) 0.0301(6) 0.0341(6) 0.0152(5) 0.0108(5) 0.0075(5)
O1 0.088(3) 0.036(2) 0.0240(17) 0.0192(18) 0.0151(17) 0.0005(15)
O2 0.0486(19) 0.0281(18) 0.0202(15) 0.0156(14) 0.0101(14) 0.0038(13)
O3 0.064(2) 0.044(2) 0.0248(17) 0.0154(16) 0.0196(16) 0.0045(15)
O4 0.055(2) 0.0297(19) 0.0236(16) 0.0161(15) 0.0103(15) 0.0012(14)
O5 0.052(2) 0.0287(18) 0.0202(15) 0.0135(14) 0.0105(14) 0.0014(13)
O6 0.050(2) 0.051(2) 0.0291(18) 0.0197(16) 0.0039(15) -0.0014(15)
N1 0.030(2) 0.031(2) 0.0219(19) 0.0094(16) 0.0063(16) 0.0041(16)
N2 0.034(2) 0.037(2) 0.0207(19) 0.0083(16) 0.0089(16) 0.0060(16)
N3 0.030(2) 0.027(2) 0.0203(18) 0.0106(16) 0.0064(15) 0.0030(15)
N4 0.040(2) 0.030(2) 0.0241(19) 0.0089(17) 0.0104(17) 0.0070(17)
N5 0.0262(19) 0.031(2) 0.0261(19) 0.0116(16) 0.0068(16) 0.0034(16)
C1 0.036(3) 0.030(3) 0.034(3) 0.009(2) 0.011(2) -0.001(2)
C2 0.032(3) 0.036(3) 0.024(2) 0.007(2) 0.0068(19) -0.007(2)
C3 0.019(2) 0.033(3) 0.023(2) 0.0038(18) 0.0078(18) 0.0023(19)
C4 0.017(2) 0.030(2) 0.023(2) 0.0045(17) 0.0002(17) 0.0020(18)
C5 0.040(3) 0.035(3) 0.020(2) 0.010(2) 0.009(2) 0.000(2)
C6 0.044(3) 0.022(2) 0.038(3) 0.010(2) 0.011(2) 0.002(2)
C7 0.033(3) 0.036(3) 0.027(2) 0.012(2) 0.007(2) 0.004(2)
C8 0.040(3) 0.026(3) 0.028(2) 0.012(2) 0.009(2) -0.0001(19)
C9 0.037(3) 0.035(3) 0.024(2) 0.014(2) 0.010(2) 0.008(2)
C10 0.030(3) 0.041(3) 0.026(2) 0.012(2) 0.003(2) 0.000(2)

loop_
_atom_type_symbol
_atom_type_description
_atom_type_scat_dispersion_real
_atom_type_scat_dispersion_imag
_atom_type_scat_source
C C 0.0033 0.0016 'International Tables Vol C Tables 4.2.6.8 and 6.1.1.4'
H H 0.0000 0.0000 'International Tables Vol C Tables 4.2.6.8 and 6.1.1.4'
N N 0.0061 0.0033 'International Tables Vol C Tables 4.2.6.8 and 6.1.1.4'
O O 0.0106 0.0060 'International Tables Vol C Tables 4.2.6.8 and 6.1.1.4'
Cl Cl 0.1484 0.1585 'International Tables Vol C Tables 4.2.6.8 and 6.1.1.4'
Cu Cu 0.3201 1.2651 'International Tables Vol C Tables 4.2.6.8 and 6.1.1.4'

loop_
_geom_angle_atom_site_label_1
_geom_angle_atom_site_label_2
_geom_angle_atom_site_label_3
_geom_angle
_geom_angle_publ_flag
O5 Cu1 N3 91.79(12) yes
O5 Cu1 N1 165.83(13) yes
N3 Cu1 N1 82.01(13) yes
O5 Cu1 Cl1 90.58(9) yes
N3 Cu1 Cl1 175.67(10) yes
N1 Cu1 Cl1 94.87(10) yes
O4 Cu2 O2 167.62(12) yes
O4 Cu2 N5 84.04(13) yes
O2 Cu2 N5 84.02(12) yes
O4 Cu2 Cl2 95.02(9) yes
O2 Cu2 Cl2 96.72(9) yes
N5 Cu2 Cl2 176.69(10) yes
C7 O2 Cu2 113.8(3) ?
C10 O4 Cu2 113.7(3) ?
Cu1 O5 H5A 119.2 ?
Cu1 O5 H5B 117.3 ?
H5A O5 H5B 106.6 ?
H6B O6 H6A 89.4 ?
C3 N1 C1 106.4(3) ?
C3 N1 Cu1 112.2(3) ?
C1 N1 Cu1 141.4(3) ?
C3 N2 C2 107.7(3) ?
C3 N2 H2A 126.2 ?
C2 N2 H2A 126.1 ?
C4 N3 C5 106.2(3) ?
C4 N3 Cu1 112.5(3) ?
C5 N3 Cu1 141.1(3) ?
C4 N4 C6 107.3(3) ?
C4 N4 H4 128.9 ?
C6 N4 H4 123.8 ?
C8 N5 C9 118.1(3) ?
C8 N5 Cu2 107.6(2) ?
C9 N5 Cu2 107.2(2) ?
C8 N5 H5C 109.6 ?
C9 N5 H5C 110.6 ?
Cu2 N5 H5C 102.4 ?
C2 C1 N1 109.3(4) ?
C2 C1 H1 125.3 ?
N1 C1 H1 125.3 ?
C1 C2 N2 106.6(4) ?
C1 C2 H2 126.7 ?
N2 C2 H2 126.7 ?
N1 C3 N2 110.0(4) ?
N1 C3 C4 116.9(3) ?
N2 C3 C4 133.1(4) ?
N4 C4 N3 110.9(4) ?
N4 C4 C3 132.9(4) ?
N3 C4 C3 116.2(4) ?
C6 C5 N3 109.0(4) ?
C6 C5 H5 125.5 ?
N3 C5 H5 125.5 ?
C5 C6 N4 106.6(4) ?
C5 C6 H6 126.7 ?
N4 C6 H6 126.7 ?
O1 C7 O2 125.4(4) ?
O1 C7 C8 117.5(4) ?
O2 C7 C8 117.1(4) ?
N5 C8 C7 110.1(3) ?
N5 C8 H8A 109.6 ?
C7 C8 H8A 109.6 ?
N5 C8 H8B 109.6 ?
C7 C8 H8B 109.6 ?
H8A C8 H8B 108.2 ?
N5 C9 C10 109.3(3) ?
N5 C9 H9A 109.8 ?
C10 C9 H9A 109.8 ?
N5 C9 H9B 109.8 ?
C10 C9 H9B 109.8 ?
H9A C9 H9B 108.3 ?
O3 C10 O4 123.5(4) ?
O3 C10 C9 118.1(4) ?
O4 C10 C9 118.4(4) ?

loop_
_geom_bond_atom_site_label_1
_geom_bond_atom_site_label_2
_geom_bond_site_symmetry_2
_geom_bond_distance
_geom_bond_publ_flag
Cu1 O5 . 1.974(3) y
Cu1 N3 . 1.996(3) y
Cu1 N1 . 2.003(3) y
Cu1 Cl1 . 2.2503(12) y
Cu2 O4 . 1.935(3) y
Cu2 O2 . 1.965(3) y
Cu2 N5 . 1.991(3) y
Cu2 Cl2 . 2.2354(12) y
O1 C7 . 1.227(5) ?
O2 C7 . 1.279(5) ?
O3 C10 . 1.250(5) ?
O4 C10 . 1.263(5) ?
O5 H5A . 0.8625 ?
O5 H5B . 0.7698 ?
O6 H6A . 0.9443 ?
O6 H6B . 0.8806 ?
N1 C3 . 1.329(5) ?
N1 C1 . 1.369(5) ?
N2 C3 . 1.351(5) ?
N2 C2 . 1.362(5) ?
N2 H2A . 0.8599 ?
N3 C4 . 1.335(5) ?
N3 C5 . 1.358(5) ?
N4 C4 . 1.322(5) ?
N4 C6 . 1.373(5) ?
N4 H4 . 0.7862 ?
N5 C8 . 1.470(5) ?
N5 C9 . 1.478(5) ?
N5 H5C . 0.7884 ?
C1 C2 . 1.352(6) ?
C1 H1 . 0.9300 ?
C2 H2 . 0.9300 ?
C3 C4 . 1.432(6) ?
C5 C6 . 1.354(5) ?
C5 H5 . 0.9300 ?
C6 H6 . 0.9300 ?
C7 C8 . 1.534(5) ?
C8 H8A . 0.9700 ?
C8 H8B . 0.9700 ?
C9 C10 . 1.515(6) ?
C9 H9A . 0.9700 ?
C9 H9B . 0.9700 ?

loop_
_geom_hbond_atom_site_label_D
_geom_hbond_atom_site_label_H
_geom_hbond_atom_site_label_A
_geom_hbond_site_symmetry_A
_geom_hbond_distance_DH
_geom_hbond_distance_HA
_geom_hbond_distance_DA
_geom_hbond_angle_DHA
_geom_hbond_publ_flag
N5 H5C O6 1_655 0.79 2.44 3.087(4) 140 y
N4 H4 O1 2_675 0.79 1.91 2.689(4) 170 y
N2 H2A O2 2_675 0.86 2.19 3.035(4) 168 y
O6 H6A O3 . 0.94 2.05 2.989(4) 174 y
O6 H6B Cl2 2_676 0.88 2.50 3.327(3) 156 y
O6 H6B O4 2_676 0.88 2.48 3.077(5) 125 y
O5 H5B O3 2_676 0.77 1.95 2.716(4) 170 y
O5 H5A O6 . 0.86 1.87 2.716(4) 168 y
